data_1571646
loop_
_publ_author_name
'Li, Shuaifeng'
'Li, Weiming'
'Li, Xiang'
'Yang, Guangsai'
'Ye, Ning'
'Hu, Zhanggui'
'Wu, Yicheng'
'Li, Conggang'

_publ_section_title
;
 A bifunctional primitive strategy induces enhancements of large second
 harmonic generation and wide UV transmittance in rare-earth borates
 containing [B<sub>5</sub>O<sub>10</sub>] groups.
;
_journal_issue 23
_journal_name_full 'Chemical science'
_journal_page_first 8959
_journal_page_last 8965
_journal_paper_doi 10.1039/d4sc01853b
_journal_volume 15
_journal_year 2024
_chemical_formula_sum 'B180 Ba12 K84 O360 Sc24'
_chemical_formula_weight 13717.30
_space_group_crystal_system trigonal
_space_group_IT_number 155
_space_group_name_Hall 'R 3 2"'
_space_group_name_H-M_alt 'R 3 2 :H'
_audit_block_doi 10.5517/ccdc.csd.cc2jd2hj
_audit_creation_method SHELXL-2018/3
_audit_update_record
;
2024-02-26 deposited with the CCDC.	2024-05-15 downloaded from the CCDC.
;
_cell_angle_alpha 90
_cell_angle_beta 90
_cell_angle_gamma 120
_cell_formula_units_Z 1
_cell_length_a 13.08970(10)
_cell_length_b 13.08970(10)
_cell_length_c 60.7234(12)
_cell_measurement_reflns_used 9899
_cell_measurement_temperature 273(2)
_cell_measurement_theta_max 27.48
_cell_measurement_theta_min 2.96
_cell_volume 9010.4(2)
_computing_cell_refinement 'Bruker SAINT'
_computing_data_collection 'Bruker APEX2'
_computing_data_reduction 'Bruker SAINT'
_computing_molecular_graphics 'Bruker SHELXTL'
_computing_publication_material 'Bruker SHELXTL'
_computing_structure_refinement 'SHELXL-2014 (Sheldrick 2014)'
_computing_structure_solution 'SHELXS-97 (Sheldrick 2008)'
_diffrn_ambient_temperature 273(2)
_diffrn_measured_fraction_theta_full 0.996
_diffrn_measured_fraction_theta_max 0.997
_diffrn_measurement_device_type 'Bruker APEX-II CCD'
_diffrn_measurement_method '\f and \w scans'
_diffrn_radiation_type MoK\a
_diffrn_radiation_wavelength 0.71073
_diffrn_reflns_av_R_equivalents 0.0427
_diffrn_reflns_av_unetI/netI 0.0315
_diffrn_reflns_Laue_measured_fraction_full 0.996
_diffrn_reflns_Laue_measured_fraction_max 0.997
_diffrn_reflns_limit_h_max 12
_diffrn_reflns_limit_h_min -16
_diffrn_reflns_limit_k_max 16
_diffrn_reflns_limit_k_min -13
_diffrn_reflns_limit_l_max 78
_diffrn_reflns_limit_l_min -78
_diffrn_reflns_number 25763
_diffrn_reflns_point_group_measured_fraction_full 0.997
_diffrn_reflns_point_group_measured_fraction_max 0.998
_diffrn_reflns_theta_full 25.242
_diffrn_reflns_theta_max 27.483
_diffrn_reflns_theta_min 2.242
_exptl_absorpt_coefficient_mu 2.823
_exptl_crystal_density_diffrn 2.528
_exptl_crystal_description block
_exptl_crystal_F_000 6552
_refine_diff_density_max 0.565
_refine_diff_density_min -0.533
_refine_diff_density_rms 0.079
_refine_ls_abs_structure_details
;
 Flack x determined using 1648 quotients [(I+)-(I-)]/[(I+)+(I-)]
 (Parsons, Flack and Wagner, Acta Cryst. B69 (2013) 249-259).
;
_refine_ls_abs_structure_Flack 0.015(9)
_refine_ls_extinction_method none
_refine_ls_goodness_of_fit_ref 1.053
_refine_ls_hydrogen_treatment undef
_refine_ls_matrix_type full
_refine_ls_number_parameters 334
_refine_ls_number_reflns 4590
_refine_ls_number_restraints 0
_refine_ls_restrained_S_all 1.053
_refine_ls_R_factor_all 0.0311
_refine_ls_R_factor_gt 0.0251
_refine_ls_shift/su_max 0.002
_refine_ls_shift/su_mean 0.000
_refine_ls_structure_factor_coef Fsqd
_refine_ls_weighting_details 'w=1/[\s^2^(Fo^2^)+(0.0248P)^2^+10.0697P] where P=(Fo^2^+2Fc^2^)/3'
_refine_ls_weighting_scheme calc
_refine_ls_wR_factor_gt 0.0571
_refine_ls_wR_factor_ref 0.0600
_reflns_Friedel_coverage 0.769
_reflns_Friedel_fraction_full 0.999
_reflns_Friedel_fraction_max 0.999
_reflns_number_gt 4165
_reflns_number_total 4590
_reflns_threshold_expression 'I > 2\s(I)'
_cod_data_source_file d4sc01853b2.cif
_cod_data_source_block 1_a
_cod_depositor_comments 'Adding full bibliography for 1571646--1571647.cif.'
_cod_database_code 1571646
_shelx_shelxl_version_number 2018/3
_shelx_space_group_comment
;
The symmetry employed for this shelxl refinement is uniquely defined
by the following loop, which should always be used as a source of
symmetry information in preference to the above space-group names.
They are only intended as comments.
;

loop_
_space_group_symop_operation_xyz
'x, y, z'
'-y, x-y, z'
'-x+y, -x, z'
'y, x, -z'
'x-y, -y, -z'
'-x, -x+y, -z'
'x+2/3, y+1/3, z+1/3'
'-y+2/3, x-y+1/3, z+1/3'
'-x+y+2/3, -x+1/3, z+1/3'
'y+2/3, x+1/3, -z+1/3'
'x-y+2/3, -y+1/3, -z+1/3'
'-x+2/3, -x+y+1/3, -z+1/3'
'x+1/3, y+2/3, z+2/3'
'-y+1/3, x-y+2/3, z+2/3'
'-x+y+1/3, -x+2/3, z+2/3'
'y+1/3, x+2/3, -z+2/3'
'x-y+1/3, -y+2/3, -z+2/3'
'-x+1/3, -x+y+2/3, -z+2/3'

loop_
_atom_site_label
_atom_site_type_symbol
_atom_site_fract_x
_atom_site_fract_y
_atom_site_fract_z
_atom_site_U_iso_or_equiv
_atom_site_adp_type
_atom_site_occupancy
_atom_site_site_symmetry_order
_atom_site_calc_flag
_atom_site_refinement_flags_posn
_atom_site_refinement_flags_adp
_atom_site_refinement_flags_occupancy
_atom_site_disorder_assembly
_atom_site_disorder_group
Ba1 Ba 1.000000 1.000000 0.43248(2) 0.01468(10) Uani 1 3 d S T P . .
Ba2 Ba 0.666667 0.333333 0.46012(2) 0.03247(13) Uani 1 3 d S T P . .
Sc1 Sc 0.666667 0.333333 0.51929(2) 0.0080(2) Uani 1 3 d S T P . .
Sc2 Sc 0.333333 -0.333333 0.59855(2) 0.0080(2) Uani 1 3 d S T P . .
Sc3 Sc 0.000000 0.000000 0.62572(2) 0.0093(2) Uani 1 3 d S T P . .
Sc4 Sc 0.666667 0.333333 0.65587(2) 0.0082(2) Uani 1 3 d S T P . .
K1 K 1.13366(9) 0.78976(10) 0.45723(2) 0.0309(3) Uani 1 1 d . . . . .
O1 O 0.9357(2) 0.7971(2) 0.44939(5) 0.0201(7) Uani 1 1 d . . . . .
K2 K 0.84404(12) 0.66549(8) 0.41393(2) 0.0327(3) Uani 1 1 d . . . . .
K3 K 1.000000 1.000000 0.500000 0.0257(4) Uani 1 6 d S T P . .
K4 K 0.49015(16) 0.49015(16) 0.500000 0.0396(4) Uani 1 2 d S T P . .
K5 K 0.666667 0.333333 0.58399(2) 0.0224(3) Uani 1 3 d S T P . .
K6 K 0.53925(8) -0.00105(8) 0.62643(2) 0.0216(2) Uani 1 1 d . . . . .
K7 K 0.333333 -0.333333 0.666667 0.0222(4) Uani 1 6 d S T P . .
K8 K 0.333333 0.17889(14) 0.666667 0.0268(3) Uani 1 2 d S T P . .
O2 O 0.8305(3) 0.8071(3) 0.48059(5) 0.0234(7) Uani 1 1 d . . . . .
O3 O 0.7399(3) 0.6384(3) 0.50500(5) 0.0255(7) Uani 1 1 d . . . . .
O4 O 0.7591(2) 0.4725(2) 0.49633(5) 0.0224(8) Uani 1 1 d . . . . .
O5 O 0.8328(5) 0.6315(3) 0.47221(5) 0.0537(14) Uani 1 1 d . . . . .
O6 O 0.0691(3) -0.0660(3) 0.65071(4) 0.0157(5) Uani 1 1 d . . . . .
O7 O 0.2280(2) -0.0711(3) 0.66743(5) 0.0174(6) Uani 1 1 d . . . . .
O8 O 0.3338(2) -0.1488(2) 0.64707(4) 0.0146(6) Uani 1 1 d . . . . .
O9 O 0.2372(2) -0.2747(2) 0.61661(4) 0.0148(7) Uani 1 1 d . . . . .
O10 O 0.1521(3) -0.1732(3) 0.63376(4) 0.0219(7) Uani 1 1 d . . . . .
O11 O 0.5962(3) 0.1753(2) 0.53687(4) 0.0199(6) Uani 1 1 d . . . . .
O12 O 0.4736(3) 0.1483(2) 0.56758(4) 0.0175(6) Uani 1 1 d . . . . .
O13 O 0.4004(3) -0.0290(2) 0.58925(4) 0.0186(6) Uani 1 1 d . . . . .
O14 O 0.5021(4) -0.0086(2) 0.55543(4) 0.0252(7) Uani 1 1 d . . . . .
O15 O 0.4135(3) -0.1898(2) 0.57512(4) 0.0196(6) Uani 1 1 d . . . . .
O16 O 0.1424(2) 0.0910(3) 0.60537(4) 0.0175(7) Uani 1 1 d . . . . .
O17 O 0.2956(2) 0.0768(3) 0.58794(5) 0.0226(7) Uani 1 1 d . . . . .
O18 O 0.4857(2) 0.1585(2) 0.60678(4) 0.0163(6) Uani 1 1 d . . . . .
O19 O 0.5163(2) 0.2792(2) 0.63853(4) 0.0142(7) Uani 1 1 d . . . . .
O20 O 0.3341(2) 0.1905(3) 0.62065(5) 0.0233(8) Uani 1 1 d . . . . .
B00Z B 0.2546(4) 0.1181(5) 0.60456(6) 0.0143(9) Uani 1 1 d . . . . .
B010 B 0.1488(4) -0.1023(4) 0.65063(7) 0.0127(10) Uani 1 1 d . . . . .
B011 B 0.4372(4) -0.0789(4) 0.57344(7) 0.0142(10) Uani 1 1 d . . . . .
B012 B 0.8690(6) 0.7495(4) 0.46694(7) 0.0189(9) Uani 1 1 d . . . . .
B013 B 0.333333 -0.0839(5) 0.666667 0.0144(13) Uani 1 2 d S T P . .
B014 B 0.7764(5) 0.5787(4) 0.49175(7) 0.0194(11) Uani 1 1 d . . . . .
B015 B 0.4130(4) 0.0879(4) 0.58769(8) 0.0167(10) Uani 1 1 d . . . . .
B016 B 0.7544(6) 0.7544(6) 0.500000 0.0204(15) Uani 1 2 d S T P . .
B017 B 0.4497(4) 0.2098(4) 0.62202(7) 0.0139(10) Uani 1 1 d . . . . .
B018 B 0.2436(4) -0.2002(4) 0.63210(7) 0.0116(10) Uani 1 1 d . . . . .
B019 B 0.5252(4) 0.1079(4) 0.55288(8) 0.0154(10) Uani 1 1 d . . . . .

loop_
_atom_site_aniso_label
_atom_site_aniso_U_11
_atom_site_aniso_U_22
_atom_site_aniso_U_33
_atom_site_aniso_U_23
_atom_site_aniso_U_13
_atom_site_aniso_U_12
Ba1 0.01584(12) 0.01584(12) 0.01236(17) 0.000 0.000 0.00792(6)
Ba2 0.04461(19) 0.04461(19) 0.00820(19) 0.000 0.000 0.02231(10)
Sc1 0.0081(3) 0.0081(3) 0.0078(5) 0.000 0.000 0.00405(15)
Sc2 0.0079(3) 0.0079(3) 0.0081(5) 0.000 0.000 0.00395(15)
Sc3 0.0100(3) 0.0100(3) 0.0079(5) 0.000 0.000 0.00499(16)
Sc4 0.0081(3) 0.0081(3) 0.0084(5) 0.000 0.000 0.00407(15)
K1 0.0286(6) 0.0450(7) 0.0264(6) -0.0015(4) 0.0010(4) 0.0240(5)
O1 0.0244(16) 0.0194(15) 0.0156(15) 0.0054(12) 0.0047(12) 0.0104(13)
K2 0.0250(6) 0.0391(6) 0.0349(5) -0.0212(4) -0.0099(5) 0.0166(5)
K3 0.0212(6) 0.0212(6) 0.0349(12) 0.000 0.000 0.0106(3)
K4 0.0244(6) 0.0244(6) 0.0684(11) 0.0072(3) -0.0072(3) 0.0111(7)
K5 0.0163(4) 0.0163(4) 0.0345(8) 0.000 0.000 0.0081(2)
K6 0.0215(5) 0.0189(5) 0.0222(5) 0.0018(4) 0.0009(4) 0.0085(4)
K7 0.0132(6) 0.0132(6) 0.0403(12) 0.000 0.000 0.0066(3)
K8 0.0311(7) 0.0270(6) 0.0236(6) 0.0071(3) 0.0142(5) 0.0156(3)
O2 0.0357(19) 0.0184(16) 0.0190(16) 0.0032(12) 0.0098(14) 0.0156(14)
O3 0.0339(19) 0.0267(17) 0.0199(16) 0.0073(14) 0.0120(14) 0.0182(15)
O4 0.0261(19) 0.0160(14) 0.0205(15) 0.0063(11) 0.0021(13) 0.0071(13)
O5 0.110(4) 0.0246(17) 0.0357(19) 0.0166(15) 0.048(2) 0.040(3)
O6 0.0191(18) 0.0239(18) 0.0121(11) -0.0032(16) -0.0023(16) 0.0167(11)
O7 0.0182(15) 0.0238(16) 0.0165(15) -0.0074(12) -0.0057(12) 0.0152(13)
O8 0.0133(14) 0.0193(15) 0.0140(14) -0.0050(12) -0.0033(11) 0.0103(12)
O9 0.0169(17) 0.0140(16) 0.0152(13) -0.0036(11) 0.0002(11) 0.0091(15)
O10 0.0211(18) 0.035(2) 0.0211(14) -0.0162(16) -0.0105(15) 0.0226(15)
O11 0.0192(17) 0.0176(13) 0.0202(13) 0.0072(10) 0.0063(15) 0.0070(15)
O12 0.0266(16) 0.0128(14) 0.0140(14) 0.0019(12) 0.0030(12) 0.0105(13)
O13 0.0269(17) 0.0168(15) 0.0118(14) 0.0050(12) 0.0083(12) 0.0106(13)
O14 0.043(2) 0.0170(13) 0.0215(14) 0.0081(11) 0.0176(18) 0.0195(18)
O15 0.0257(19) 0.0134(12) 0.0157(12) 0.0028(10) 0.0042(15) 0.0067(15)
O16 0.0104(13) 0.0245(19) 0.0127(13) 0.0001(12) -0.0001(10) 0.0052(12)
O17 0.0171(15) 0.0327(18) 0.0195(16) -0.0134(14) -0.0047(13) 0.0135(14)
O18 0.0145(14) 0.0209(15) 0.0149(14) -0.0050(12) -0.0016(11) 0.0098(13)
O19 0.0126(12) 0.0135(16) 0.0151(13) -0.0029(11) -0.0022(10) 0.0053(11)
O20 0.0102(13) 0.037(2) 0.0226(15) -0.0170(13) -0.0054(11) 0.0117(13)
B00Z 0.0143(19) 0.013(3) 0.0117(18) 0.000(2) -0.0005(15) 0.004(2)
B010 0.015(2) 0.012(2) 0.012(2) 0.0019(16) -0.0005(16) 0.008(2)
B011 0.013(2) 0.011(2) 0.014(2) 0.0012(17) 0.0002(16) 0.0027(17)
B012 0.025(3) 0.016(2) 0.0163(19) 0.0006(16) 0.001(3) 0.011(3)
B013 0.014(3) 0.014(2) 0.016(3) -0.0019(12) -0.004(2) 0.0068(16)
B014 0.024(3) 0.016(2) 0.016(2) 0.0011(16) 0.001(2) 0.009(2)
B015 0.016(2) 0.020(2) 0.014(2) -0.0026(19) -0.0002(18) 0.009(2)
B016 0.023(3) 0.023(3) 0.020(4) -0.0012(14) 0.0012(14) 0.015(3)
B017 0.014(2) 0.014(3) 0.0129(19) 0.0019(18) 0.0004(15) 0.0066(19)
B018 0.011(2) 0.011(2) 0.0120(19) 0.0012(16) -0.0019(16) 0.005(2)
B019 0.020(2) 0.011(2) 0.015(2) -0.0025(17) -0.0050(17) 0.0077(18)

loop_
_atom_type_symbol
_atom_type_description
_atom_type_scat_dispersion_real
_atom_type_scat_dispersion_imag
_atom_type_scat_source
B B 0.0013 0.0007 'International Tables Vol C Tables 4.2.6.8 and 6.1.1.4'
Ba Ba -0.3244 2.2819 'International Tables Vol C Tables 4.2.6.8 and 6.1.1.4'
K K 0.2009 0.2494 'International Tables Vol C Tables 4.2.6.8 and 6.1.1.4'
O O 0.0106 0.0060 'International Tables Vol C Tables 4.2.6.8 and 6.1.1.4'
Sc Sc 0.2519 0.3716 'International Tables Vol C Tables 4.2.6.8 and 6.1.1.4'

loop_
_citation_id
_citation_doi
_citation_year
1 10.1039/D4SC01853B 2024

loop_
_geom_angle_atom_site_label_1
_geom_angle_atom_site_label_2
_geom_angle_atom_site_label_3
_geom_angle
_geom_angle_site_symmetry_1
_geom_angle_site_symmetry_3
_geom_angle_publ_flag
O1 Ba1 O1 105.05(7) . 2_765 ?
O1 Ba1 O1 105.05(7) . 3_675 ?
O1 Ba1 O1 105.05(7) 2_765 3_675 ?
O1 Ba1 O16 85.02(8) . 5_666 ?
O1 Ba1 O16 104.11(9) 2_765 5_666 ?
O1 Ba1 O16 145.27(8) 3_675 5_666 ?
O1 Ba1 O16 145.27(8) . 4_666 ?
O1 Ba1 O16 85.02(9) 2_765 4_666 ?
O1 Ba1 O16 104.10(9) 3_675 4_666 ?
O16 Ba1 O16 60.25(8) 5_666 4_666 ?
O1 Ba1 O16 104.10(9) . 6_666 ?
O1 Ba1 O16 145.27(9) 2_765 6_666 ?
O1 Ba1 O16 85.02(8) 3_675 6_666 ?
O16 Ba1 O16 60.25(8) 5_666 6_666 ?
O16 Ba1 O16 60.25(8) 4_666 6_666 ?
O1 Ba1 Sc3 113.59(6) . 4_666 ?
O1 Ba1 Sc3 113.60(6) 2_765 4_666 ?
O1 Ba1 Sc3 113.60(6) 3_675 4_666 ?
O16 Ba1 Sc3 35.42(5) 5_666 4_666 ?
O16 Ba1 Sc3 35.42(5) 4_666 4_666 ?
O16 Ba1 Sc3 35.42(5) 6_666 4_666 ?
O1 Ba1 K2 41.24(7) . . ?
O1 Ba1 K2 132.46(7) 2_765 . ?
O1 Ba1 K2 114.76(7) 3_675 . ?
O16 Ba1 K2 53.19(6) 5_666 . ?
O16 Ba1 K2 108.22(5) 4_666 . ?
O16 Ba1 K2 65.82(6) 6_666 . ?
Sc3 Ba1 K2 73.461(16) 4_666 . ?
O1 Ba1 K2 114.76(7) . 2_765 ?
O1 Ba1 K2 41.24(7) 2_765 2_765 ?
O1 Ba1 K2 132.46(7) 3_675 2_765 ?
O16 Ba1 K2 65.82(7) 5_666 2_765 ?
O16 Ba1 K2 53.19(6) 4_666 2_765 ?
O16 Ba1 K2 108.22(5) 6_666 2_765 ?
Sc3 Ba1 K2 73.460(16) 4_666 2_765 ?
K2 Ba1 K2 112.237(14) . 2_765 ?
O1 Ba1 K2 132.46(7) . 3_675 ?
O1 Ba1 K2 114.76(7) 2_765 3_675 ?
O1 Ba1 K2 41.24(7) 3_675 3_675 ?
O16 Ba1 K2 108.22(5) 5_666 3_675 ?
O16 Ba1 K2 65.82(6) 4_666 3_675 ?
O16 Ba1 K2 53.19(6) 6_666 3_675 ?
Sc3 Ba1 K2 73.460(16) 4_666 3_675 ?
K2 Ba1 K2 112.237(14) . 3_675 ?
K2 Ba1 K2 112.237(14) 2_765 3_675 ?
O1 Ba1 K3 66.41(6) . . ?
O1 Ba1 K3 66.40(6) 2_765 . ?
O1 Ba1 K3 66.40(6) 3_675 . ?
O16 Ba1 K3 144.58(5) 5_666 . ?
O16 Ba1 K3 144.58(5) 4_666 . ?
O16 Ba1 K3 144.58(5) 6_666 . ?
Sc3 Ba1 K3 180.0 4_666 . ?
K2 Ba1 K3 106.539(16) . . ?
K2 Ba1 K3 106.540(16) 2_765 . ?
K2 Ba1 K3 106.540(16) 3_675 . ?
O1 Ba1 K1 131.70(7) . 2_765 ?
O1 Ba1 K1 37.68(6) 2_765 2_765 ?
O1 Ba1 K1 72.39(7) 3_675 2_765 ?
O16 Ba1 K1 125.19(6) 5_666 2_765 ?
O16 Ba1 K1 75.52(5) 4_666 2_765 ?
O16 Ba1 K1 123.15(6) 6_666 2_765 ?
Sc3 Ba1 K1 110.921(15) 4_666 2_765 ?
K2 Ba1 K1 169.95(3) . 2_765 ?
K2 Ba1 K1 62.06(2) 2_765 2_765 ?
K2 Ba1 K1 77.82(2) 3_675 2_765 ?
K3 Ba1 K1 69.079(15) . 2_765 ?
O15 Ba2 O15 63.34(8) 5_556 4_656 ?
O15 Ba2 O15 63.34(8) 5_556 6_666 ?
O15 Ba2 O15 63.34(8) 4_656 6_666 ?
O15 Ba2 O4 123.17(10) 5_556 2_655 ?
O15 Ba2 O4 171.22(11) 4_656 2_655 ?
O15 Ba2 O4 113.03(9) 6_666 2_655 ?
O15 Ba2 O4 113.03(9) 5_556 3_665 ?
O15 Ba2 O4 123.17(9) 4_656 3_665 ?
O15 Ba2 O4 171.22(11) 6_666 3_665 ?
O4 Ba2 O4 61.43(9) 2_655 3_665 ?
O15 Ba2 O4 171.22(11) 5_556 . ?
O15 Ba2 O4 113.03(9) 4_656 . ?
O15 Ba2 O4 123.17(9) 6_666 . ?
O4 Ba2 O4 61.43(9) 2_655 . ?
O4 Ba2 O4 61.43(9) 3_665 . ?
O15 Ba2 B014 101.48(11) 5_556 3_665 ?
O15 Ba2 B014 101.80(11) 4_656 3_665 ?
O15 Ba2 B014 161.90(9) 6_666 3_665 ?
O4 Ba2 B014 83.12(10) 2_655 3_665 ?
O4 Ba2 B014 21.71(10) 3_665 3_665 ?
O4 Ba2 B014 70.96(11) . 3_665 ?
O15 Ba2 B014 101.80(12) 5_556 2_655 ?
O15 Ba2 B014 161.90(9) 4_656 2_655 ?
O15 Ba2 B014 101.48(11) 6_666 2_655 ?
O4 Ba2 B014 21.71(10) 2_655 2_655 ?
O4 Ba2 B014 70.97(11) 3_665 2_655 ?
O4 Ba2 B014 83.12(10) . 2_655 ?
B014 Ba2 B014 90.96(10) 3_665 2_655 ?
O15 Ba2 B014 161.90(9) 5_556 . ?
O15 Ba2 B014 101.48(12) 4_656 . ?
O15 Ba2 B014 101.81(11) 6_666 . ?
O4 Ba2 B014 70.96(11) 2_655 . ?
O4 Ba2 B014 83.12(10) 3_665 . ?
O4 Ba2 B014 21.71(10) . . ?
B014 Ba2 B014 90.96(10) 3_665 . ?
B014 Ba2 B014 90.96(10) 2_655 . ?
O15 Ba2 Sc2 37.32(5) 5_556 4_656 ?
O15 Ba2 Sc2 37.32(5) 4_656 4_656 ?
O15 Ba2 Sc2 37.32(5) 6_666 4_656 ?
O4 Ba2 Sc2 143.86(6) 2_655 4_656 ?
O4 Ba2 Sc2 143.86(5) 3_665 4_656 ?
O4 Ba2 Sc2 143.86(6) . 4_656 ?
B014 Ba2 Sc2 124.58(7) 3_665 4_656 ?
B014 Ba2 Sc2 124.58(7) 2_655 4_656 ?
B014 Ba2 Sc2 124.58(7) . 4_656 ?
O15 Ba2 Sc1 142.68(5) 5_556 . ?
O15 Ba2 Sc1 142.68(5) 4_656 . ?
O15 Ba2 Sc1 142.68(5) 6_666 . ?
O4 Ba2 Sc1 36.14(5) 2_655 . ?
O4 Ba2 Sc1 36.15(5) 3_665 . ?
O4 Ba2 Sc1 36.14(6) . . ?
B014 Ba2 Sc1 55.42(7) 3_665 . ?
B014 Ba2 Sc1 55.42(7) 2_655 . ?
B014 Ba2 Sc1 55.42(7) . . ?
Sc2 Ba2 Sc1 180.0 4_656 . ?
O15 Ba2 K4 132.02(9) 5_556 3_665 ?
O15 Ba2 K4 85.33(5) 4_656 3_665 ?
O15 Ba2 K4 134.33(10) 6_666 3_665 ?
O4 Ba2 K4 92.81(6) 2_655 3_665 ?
O4 Ba2 K4 54.31(7) 3_665 3_665 ?
O4 Ba2 K4 39.45(7) . 3_665 ?
B014 Ba2 K4 48.03(11) 3_665 3_665 ?
B014 Ba2 K4 112.76(7) 2_655 3_665 ?
B014 Ba2 K4 50.46(11) . 3_665 ?
Sc2 Ba2 K4 122.640(4) 4_656 3_665 ?
Sc1 Ba2 K4 57.360(4) . 3_665 ?
O11 Sc1 O11 96.21(10) 2_655 3_665 ?
O11 Sc1 O11 96.20(10) 2_655 . ?
O11 Sc1 O11 96.20(10) 3_665 . ?
O11 Sc1 O4 83.22(12) 2_655 . ?
O11 Sc1 O4 99.16(13) 3_665 . ?
O11 Sc1 O4 164.60(13) . . ?
O11 Sc1 O4 164.59(13) 2_655 2_655 ?
O11 Sc1 O4 83.22(12) 3_665 2_655 ?
O11 Sc1 O4 99.17(13) . 2_655 ?
O4 Sc1 O4 81.69(12) . 2_655 ?
O11 Sc1 O4 99.16(12) 2_655 3_665 ?
O11 Sc1 O4 164.59(13) 3_665 3_665 ?
O11 Sc1 O4 83.22(12) . 3_665 ?
O4 Sc1 O4 81.69(12) . 3_665 ?
O4 Sc1 O4 81.69(12) 2_655 3_665 ?
O11 Sc1 Ba2 120.74(7) 2_655 . ?
O11 Sc1 Ba2 120.74(7) 3_665 . ?
O11 Sc1 Ba2 120.75(7) . . ?
O4 Sc1 Ba2 49.04(8) . . ?
O4 Sc1 Ba2 49.04(8) 2_655 . ?
O4 Sc1 Ba2 49.04(8) 3_665 . ?
O11 Sc1 K5 59.26(7) 2_655 . ?
O11 Sc1 K5 59.26(7) 3_665 . ?
O11 Sc1 K5 59.25(7) . . ?
O4 Sc1 K5 130.96(8) . . ?
O4 Sc1 K5 130.96(8) 2_655 . ?
O4 Sc1 K5 130.96(8) 3_665 . ?
Ba2 Sc1 K5 180.0 . . ?
O11 Sc1 K4 125.56(11) 2_655 2_655 ?
O11 Sc1 K4 122.80(12) 3_665 2_655 ?
O11 Sc1 K4 47.98(7) . 2_655 ?
O4 Sc1 K4 120.65(8) . 2_655 ?
O4 Sc1 K4 65.87(8) 2_655 2_655 ?
O4 Sc1 K4 46.93(9) 3_665 2_655 ?
Ba2 Sc1 K4 72.787(14) . 2_655 ?
K5 Sc1 K4 107.213(14) . 2_655 ?
O11 Sc1 K4 47.98(7) 2_655 3_665 ?
O11 Sc1 K4 125.56(12) 3_665 3_665 ?
O11 Sc1 K4 122.80(11) . 3_665 ?
O4 Sc1 K4 46.93(8) . 3_665 ?
O4 Sc1 K4 120.65(8) 2_655 3_665 ?
O4 Sc1 K4 65.87(9) 3_665 3_665 ?
Ba2 Sc1 K4 72.787(14) . 3_665 ?
K5 Sc1 K4 107.213(14) . 3_665 ?
K4 Sc1 K4 111.632(12) 2_655 3_665 ?
O11 Sc1 K4 122.80(11) 2_655 . ?
O11 Sc1 K4 47.98(7) 3_665 . ?
O11 Sc1 K4 125.56(12) . . ?
O4 Sc1 K4 65.87(8) . . ?
O4 Sc1 K4 46.93(8) 2_655 . ?
O4 Sc1 K4 120.65(8) 3_665 . ?
Ba2 Sc1 K4 72.787(14) . . ?
K5 Sc1 K4 107.213(14) . . ?
K4 Sc1 K4 111.631(12) 2_655 . ?
K4 Sc1 K4 111.632(13) 3_665 . ?
O11 Sc1 K1 63.87(11) 2_655 4_546 ?
O11 Sc1 K1 127.01(8) 3_665 4_546 ?
O11 Sc1 K1 44.44(11) . 4_546 ?
O4 Sc1 K1 123.84(8) . 4_546 ?
O4 Sc1 K1 128.24(8) 2_655 4_546 ?
O4 Sc1 K1 62.13(8) 3_665 4_546 ?
Ba2 Sc1 K1 111.11(2) . 4_546 ?
K5 Sc1 K1 68.89(2) . 4_546 ?
K4 Sc1 K1 62.40(3) 2_655 4_546 ?
K4 Sc1 K1 78.36(3) 3_665 4_546 ?
K4 Sc1 K1 170.00(4) . 4_546 ?
O9 Sc2 O9 94.83(10) 3_655 2_545 ?
O9 Sc2 O9 94.83(10) 3_655 . ?
O9 Sc2 O9 94.83(10) 2_545 . ?
O9 Sc2 O15 85.34(12) 3_655 . ?
O9 Sc2 O15 166.70(12) 2_545 . ?
O9 Sc2 O15 98.41(12) . . ?
O9 Sc2 O15 166.70(13) 3_655 2_545 ?
O9 Sc2 O15 98.41(13) 2_545 2_545 ?
O9 Sc2 O15 85.34(12) . 2_545 ?
O15 Sc2 O15 81.49(10) . 2_545 ?
O9 Sc2 O15 98.41(13) 3_655 3_655 ?
O9 Sc2 O15 85.34(12) 2_545 3_655 ?
O9 Sc2 O15 166.70(12) . 3_655 ?
O15 Sc2 O15 81.49(10) . 3_655 ?
O15 Sc2 O15 81.49(10) 2_545 3_655 ?
O9 Sc2 Ba2 121.77(8) 3_655 4_546 ?
O9 Sc2 Ba2 121.77(7) 2_545 4_546 ?
O9 Sc2 Ba2 121.77(7) . 4_546 ?
O15 Sc2 Ba2 48.91(7) . 4_546 ?
O15 Sc2 Ba2 48.91(7) 2_545 4_546 ?
O15 Sc2 Ba2 48.91(7) 3_655 4_546 ?
O9 Sc2 K2 116.52(8) 3_655 6_656 ?
O9 Sc2 K2 126.19(8) 2_545 6_656 ?
O9 Sc2 K2 43.48(7) . 6_656 ?
O15 Sc2 K2 64.61(11) . 6_656 ?
O15 Sc2 K2 55.60(11) 2_545 6_656 ?
O15 Sc2 K2 127.24(7) 3_655 6_656 ?
Ba2 Sc2 K2 78.63(2) 4_546 6_656 ?
O9 Sc2 K2 126.19(8) 3_655 5_556 ?
O9 Sc2 K2 43.48(7) 2_545 5_556 ?
O9 Sc2 K2 116.52(8) . 5_556 ?
O15 Sc2 K2 127.24(8) . 5_556 ?
O15 Sc2 K2 64.61(12) 2_545 5_556 ?
O15 Sc2 K2 55.60(12) 3_655 5_556 ?
Ba2 Sc2 K2 78.63(2) 4_546 5_556 ?
K2 Sc2 K2 116.215(14) 6_656 5_556 ?
O9 Sc2 K2 43.48(7) 3_655 4_546 ?
O9 Sc2 K2 116.52(8) 2_545 4_546 ?
O9 Sc2 K2 126.18(8) . 4_546 ?
O15 Sc2 K2 55.60(11) . 4_546 ?
O15 Sc2 K2 127.24(8) 2_545 4_546 ?
O15 Sc2 K2 64.61(12) 3_655 4_546 ?
Ba2 Sc2 K2 78.63(2) 4_546 4_546 ?
K2 Sc2 K2 116.215(14) 6_656 4_546 ?
K2 Sc2 K2 116.215(14) 5_556 4_546 ?
O9 Sc2 K7 58.23(8) 3_655 . ?
O9 Sc2 K7 58.23(7) 2_545 . ?
O9 Sc2 K7 58.23(7) . . ?
O15 Sc2 K7 131.09(7) . . ?
O15 Sc2 K7 131.09(7) 2_545 . ?
O15 Sc2 K7 131.09(7) 3_655 . ?
Ba2 Sc2 K7 180.0 4_546 . ?
K2 Sc2 K7 101.37(2) 6_656 . ?
K2 Sc2 K7 101.37(2) 5_556 . ?
K2 Sc2 K7 101.37(2) 4_546 . ?
O9 Sc2 K6 39.53(8) 3_655 . ?
O9 Sc2 K6 122.21(8) 2_545 . ?
O9 Sc2 K6 66.16(8) . . ?
O15 Sc2 K6 65.20(7) . . ?
O15 Sc2 K6 130.73(11) 2_545 . ?
O15 Sc2 K6 124.68(12) 3_655 . ?
Ba2 Sc2 K6 114.001(18) 4_546 . ?
K2 Sc2 K6 77.03(3) 6_656 . ?
K2 Sc2 K6 164.12(3) 5_556 . ?
K2 Sc2 K6 60.20(2) 4_546 . ?
K7 Sc2 K6 65.999(18) . . ?
O16 Sc3 O16 87.39(10) 2 3 ?
O16 Sc3 O16 87.39(10) 2 . ?
O16 Sc3 O16 87.39(10) 3 . ?
O16 Sc3 O6 170.10(12) 2 . ?
O16 Sc3 O6 94.16(11) 3 . ?
O16 Sc3 O6 102.44(12) . . ?
O16 Sc3 O6 102.44(12) 2 2 ?
O16 Sc3 O6 170.10(12) 3 2 ?
O16 Sc3 O6 94.17(12) . 2 ?
O6 Sc3 O6 75.95(9) . 2 ?
O16 Sc3 O6 94.16(11) 2 3 ?
O16 Sc3 O6 102.44(12) 3 3 ?
O16 Sc3 O6 170.10(12) . 3 ?
O6 Sc3 O6 75.95(9) . 3 ?
O6 Sc3 O6 75.95(9) 2 3 ?
O16 Sc3 Sc4 127.09(7) 2 10_446 ?
O16 Sc3 Sc4 127.09(7) 3 10_446 ?
O16 Sc3 Sc4 127.09(7) . 10_446 ?
O6 Sc3 Sc4 45.28(6) . 10_446 ?
O6 Sc3 Sc4 45.28(6) 2 10_446 ?
O6 Sc3 Sc4 45.28(6) 3 10_446 ?
O16 Sc3 Ba1 52.91(7) 2 4_446 ?
O16 Sc3 Ba1 52.91(7) 3 4_446 ?
O16 Sc3 Ba1 52.91(7) . 4_446 ?
O6 Sc3 Ba1 134.72(6) . 4_446 ?
O6 Sc3 Ba1 134.72(6) 2 4_446 ?
O6 Sc3 Ba1 134.72(6) 3 4_446 ?
Sc4 Sc3 Ba1 180.0 10_446 4_446 ?
O19 Sc4 O19 95.38(10) 2_655 3_665 ?
O19 Sc4 O19 95.38(10) 2_655 . ?
O19 Sc4 O19 95.38(10) 3_665 . ?
O19 Sc4 O6 99.40(12) 2_655 11_556 ?
O19 Sc4 O6 90.83(12) 3_665 11_556 ?
O19 Sc4 O6 163.37(11) . 11_556 ?
O19 Sc4 O6 90.83(11) 2_655 12_556 ?
O19 Sc4 O6 163.37(11) 3_665 12_556 ?
O19 Sc4 O6 99.40(12) . 12_556 ?
O6 Sc4 O6 72.91(9) 11_556 12_556 ?
O19 Sc4 O6 163.37(11) 2_655 10_556 ?
O19 Sc4 O6 99.40(12) 3_665 10_556 ?
O19 Sc4 O6 90.83(11) . 10_556 ?
O6 Sc4 O6 72.91(9) 11_556 10_556 ?
O6 Sc4 O6 72.91(9) 12_556 10_556 ?
O19 Sc4 Sc3 121.36(8) 2_655 10_556 ?
O19 Sc4 Sc3 121.36(8) 3_665 10_556 ?
O19 Sc4 Sc3 121.36(8) . 10_556 ?
O6 Sc4 Sc3 43.32(6) 11_556 10_556 ?
O6 Sc4 Sc3 43.32(6) 12_556 10_556 ?
O6 Sc4 Sc3 43.32(6) 10_556 10_556 ?
O19 Sc4 K8 41.70(7) 2_655 2_655 ?
O19 Sc4 K8 114.88(8) 3_665 2_655 ?
O19 Sc4 K8 126.34(8) . 2_655 ?
O6 Sc4 K8 63.57(11) 11_556 2_655 ?
O6 Sc4 K8 61.37(11) 12_556 2_655 ?
O6 Sc4 K8 123.47(6) 10_556 2_655 ?
Sc3 Sc4 K8 80.166(15) 10_556 2_655 ?
O19 Sc4 K8 126.34(8) 2_655 3_665 ?
O19 Sc4 K8 41.70(7) 3_665 3_665 ?
O19 Sc4 K8 114.88(8) . 3_665 ?
O6 Sc4 K8 61.37(11) 11_556 3_665 ?
O6 Sc4 K8 123.47(7) 12_556 3_665 ?
O6 Sc4 K8 63.57(11) 10_556 3_665 ?
Sc3 Sc4 K8 80.165(15) 10_556 3_665 ?
K8 Sc4 K8 117.145(8) 2_655 3_665 ?
O19 Sc4 K8 114.88(8) 2_655 . ?
O19 Sc4 K8 126.34(8) 3_665 . ?
O19 Sc4 K8 41.71(7) . . ?
O6 Sc4 K8 123.47(7) 11_556 . ?
O6 Sc4 K8 63.56(11) 12_556 . ?
O6 Sc4 K8 61.37(11) 10_556 . ?
Sc3 Sc4 K8 80.162(15) 10_556 . ?
K8 Sc4 K8 117.144(9) 2_655 . ?
K8 Sc4 K8 117.144(8) 3_665 . ?
O19 Sc4 K6 66.79(8) 2_655 2_655 ?
O19 Sc4 K6 38.16(7) 3_665 2_655 ?
O19 Sc4 K6 121.30(8) . 2_655 ?
O6 Sc4 K6 72.14(6) 11_556 2_655 ?
O6 Sc4 K6 134.08(11) 12_556 2_655 ?
O6 Sc4 K6 122.33(12) 10_556 2_655 ?
Sc3 Sc4 K6 115.039(18) 10_556 2_655 ?
K8 Sc4 K6 76.74(3) 2_655 2_655 ?
K8 Sc4 K6 59.70(3) 3_665 2_655 ?
K8 Sc4 K6 161.95(3) . 2_655 ?
O19 Sc4 K6 121.30(8) 2_655 3_665 ?
O19 Sc4 K6 66.79(8) 3_665 3_665 ?
O19 Sc4 K6 38.16(8) . 3_665 ?
O6 Sc4 K6 134.08(11) 11_556 3_665 ?
O6 Sc4 K6 122.33(11) 12_556 3_665 ?
O6 Sc4 K6 72.14(6) 10_556 3_665 ?
Sc3 Sc4 K6 115.037(18) 10_556 3_665 ?
K8 Sc4 K6 161.95(3) 2_655 3_665 ?
K8 Sc4 K6 76.74(3) 3_665 3_665 ?
K8 Sc4 K6 59.71(3) . 3_665 ?
K6 Sc4 K6 103.37(2) 2_655 3_665 ?
O12 K1 O1 131.59(9) 5_666 . ?
O12 K1 O3 94.68(9) 5_666 6_766 ?
O1 K1 O3 117.91(10) . 6_766 ?
O12 K1 O11 77.00(8) 5_666 4_656 ?
O1 K1 O11 131.87(9) . 4_656 ?
O3 K1 O11 91.25(9) 6_766 4_656 ?
O12 K1 O2 102.96(9) 5_666 2_765 ?
O1 K1 O2 79.36(9) . 2_765 ?
O3 K1 O2 47.39(8) 6_766 2_765 ?
O11 K1 O2 138.63(8) 4_656 2_765 ?
O12 K1 O17 47.38(8) 5_666 5_666 ?
O1 K1 O17 84.59(8) . 5_666 ?
O3 K1 O17 118.84(9) 6_766 5_666 ?
O11 K1 O17 115.41(8) 4_656 5_666 ?
O2 K1 O17 90.38(8) 2_765 5_666 ?
O12 K1 B012 154.32(11) 5_666 . ?
O1 K1 B012 22.79(9) . . ?
O3 K1 B012 104.19(10) 6_766 . ?
O11 K1 B012 119.13(10) 4_656 . ?
O2 K1 B012 78.45(9) 2_765 . ?
O17 K1 B012 107.35(10) 5_666 . ?
O12 K1 B014 104.89(12) 5_666 6_766 ?
O1 K1 B014 119.56(11) . 6_766 ?
O3 K1 B014 24.12(12) 6_766 6_766 ?
O11 K1 B014 72.83(10) 4_656 6_766 ?
O2 K1 B014 67.21(10) 2_765 6_766 ?
O17 K1 B014 140.89(13) 5_666 6_766 ?
B012 K1 B014 99.29(12) . 6_766 ?
O12 K1 B019 23.63(10) 5_666 5_666 ?
O1 K1 B019 149.25(11) . 5_666 ?
O3 K1 B019 71.61(10) 6_766 5_666 ?
O11 K1 B019 73.20(10) 4_656 5_666 ?
O2 K1 B019 90.49(10) 2_765 5_666 ?
O17 K1 B019 66.37(10) 5_666 5_666 ?
B012 K1 B019 167.44(11) . 5_666 ?
B014 K1 B019 81.58(13) 6_766 5_666 ?
O12 K1 O14 96.95(8) 5_666 4_656 ?
O1 K1 O14 89.75(9) . 4_656 ?
O3 K1 O14 128.41(9) 6_766 4_656 ?
O11 K1 O14 43.97(7) 4_656 4_656 ?
O2 K1 O14 159.85(8) 2_765 4_656 ?
O17 K1 O14 105.54(8) 5_666 4_656 ?
B012 K1 O14 84.96(9) . 4_656 ?
B014 K1 O14 104.84(12) 6_766 4_656 ?
B019 K1 O14 107.02(9) 5_666 4_656 ?
O12 K1 B019 78.81(10) 5_666 4_656 ?
O1 K1 B019 113.77(10) . 4_656 ?
O3 K1 B019 114.01(10) 6_766 4_656 ?
O11 K1 B019 22.92(9) 4_656 4_656 ?
O2 K1 B019 161.21(10) 2_765 4_656 ?
O17 K1 B019 103.79(10) 5_666 4_656 ?
B012 K1 B019 108.21(11) . 4_656 ?
B014 K1 B019 94.15(12) 6_766 4_656 ?
B019 K1 B019 84.15(15) 5_666 4_656 ?
O14 K1 B019 24.18(9) 4_656 4_656 ?
O12 K1 B015 22.59(10) 5_666 5_666 ?
O1 K1 B015 109.17(10) . 5_666 ?
O3 K1 B015 107.61(11) 6_766 5_666 ?
O11 K1 B015 95.32(10) 4_656 5_666 ?
O2 K1 B015 97.84(10) 2_765 5_666 ?
O17 K1 B015 24.80(9) 5_666 5_666 ?
B012 K1 B015 131.97(11) . 5_666 ?
B014 K1 B015 123.65(13) 6_766 5_666 ?
B019 K1 B015 43.13(11) 5_666 5_666 ?
O14 K1 B015 101.76(10) 4_656 5_666 ?
B019 K1 B015 90.53(11) 4_656 5_666 ?
B012 O1 Ba1 127.5(3) . . ?
B012 O1 K2 111.9(3) . . ?
Ba1 O1 K2 98.97(9) . . ?
B012 O1 K1 105.2(3) . . ?
Ba1 O1 K1 106.57(10) . . ?
K2 O1 K1 104.65(11) . . ?
O1 K2 O9 164.29(10) . 6_666 ?
O1 K2 O13 113.01(9) . 6_666 ?
O9 K2 O13 72.79(9) 6_666 6_666 ?
O1 K2 O10 142.63(9) . 6_666 ?
O9 K2 O10 49.45(7) 6_666 6_666 ?
O13 K2 O10 86.66(10) 6_666 6_666 ?
O1 K2 O17 83.71(9) . 6_666 ?
O9 K2 O17 109.73(9) 6_666 6_666 ?
O13 K2 O17 49.48(8) 6_666 6_666 ?
O10 K2 O17 86.66(10) 6_666 6_666 ?
O1 K2 B018 169.25(11) . 6_666 ?
O9 K2 B018 25.46(9) 6_666 6_666 ?
O13 K2 B018 69.80(10) 6_666 6_666 ?
O10 K2 B018 27.04(9) 6_666 6_666 ?
O17 K2 B018 91.22(10) 6_666 6_666 ?
O1 K2 O15 106.80(8) . 4_656 ?
O9 K2 O15 57.76(7) 6_666 4_656 ?
O13 K2 O15 91.10(8) 6_666 4_656 ?
O10 K2 O15 104.09(8) 6_666 4_656 ?
O17 K2 O15 138.98(8) 6_666 4_656 ?
B018 K2 O15 83.22(9) 6_666 4_656 ?
O1 K2 O16 76.50(8) . 5_666 ?
O9 K2 O16 111.92(8) 6_666 5_666 ?
O13 K2 O16 128.89(8) 6_666 5_666 ?
O10 K2 O16 66.69(7) 6_666 5_666 ?
O17 K2 O16 84.70(8) 6_666 5_666 ?
B018 K2 O16 93.64(10) 6_666 5_666 ?
O15 K2 O16 136.08(8) 4_656 5_666 ?
O1 K2 B011 104.94(10) . 6_666 ?
O9 K2 B011 74.20(10) 6_666 6_666 ?
O13 K2 B011 24.12(9) 6_666 6_666 ?
O10 K2 B011 104.51(11) 6_666 6_666 ?
O17 K2 B011 67.71(10) 6_666 6_666 ?
B018 K2 B011 81.69(11) 6_666 6_666 ?
O15 K2 B011 71.27(9) 4_656 6_666 ?
O16 K2 B011 151.80(10) 5_666 6_666 ?
O1 K2 B012 21.35(11) . . ?
O9 K2 B012 149.14(10) 6_666 . ?
O13 K2 B012 96.51(14) 6_666 . ?
O10 K2 B012 161.03(10) 6_666 . ?
O17 K2 B012 81.38(13) 6_666 . ?
B018 K2 B012 166.02(15) 6_666 . ?
O15 K2 B012 94.56(10) 4_656 . ?
O16 K2 B012 97.43(10) 5_666 . ?
B011 K2 B012 84.53(13) 6_666 . ?
O1 K2 B015 97.67(10) . 6_666 ?
O9 K2 B015 92.24(11) 6_666 6_666 ?
O13 K2 B015 24.49(9) 6_666 6_666 ?
O10 K2 B015 88.11(12) 6_666 6_666 ?
O17 K2 B015 25.11(9) 6_666 6_666 ?
B018 K2 B015 81.19(11) 6_666 6_666 ?
O15 K2 B015 114.47(10) 4_656 6_666 ?
O16 K2 B015 108.20(10) 5_666 6_666 ?
B011 K2 B015 43.64(11) 6_666 6_666 ?
B012 K2 B015 87.25(15) . 6_666 ?
O1 K2 Sc2 135.97(7) . 4_656 ?
O9 K2 Sc2 31.57(5) 6_666 4_656 ?
O13 K2 Sc2 64.85(6) 6_666 4_656 ?
O10 K2 Sc2 80.69(6) 6_666 4_656 ?
O17 K2 Sc2 113.64(7) 6_666 4_656 ?
B018 K2 Sc2 54.78(8) 6_666 4_656 ?
O15 K2 Sc2 34.28(4) 4_656 4_656 ?
O16 K2 Sc2 141.82(6) 5_666 4_656 ?
B011 K2 Sc2 53.81(8) 6_666 4_656 ?
B012 K2 Sc2 117.60(8) . 4_656 ?
B015 K2 Sc2 89.22(8) 6_666 4_656 ?
O2 K3 O2 101.89(7) 5_676 6_766 ?
O2 K3 O2 101.89(7) 5_676 4_556 ?
O2 K3 O2 101.89(7) 6_766 4_556 ?
O2 K3 O2 115.74(13) 5_676 2_765 ?
O2 K3 O2 53.97(12) 6_766 2_765 ?
O2 K3 O2 137.89(13) 4_556 2_765 ?
O2 K3 O2 53.97(12) 5_676 3_675 ?
O2 K3 O2 137.89(13) 6_766 3_675 ?
O2 K3 O2 115.74(13) 4_556 3_675 ?
O2 K3 O2 101.89(7) 2_765 3_675 ?
O2 K3 O2 137.89(13) 5_676 . ?
O2 K3 O2 115.74(13) 6_766 . ?
O2 K3 O2 53.98(12) 4_556 . ?
O2 K3 O2 101.89(7) 2_765 . ?
O2 K3 O2 101.89(7) 3_675 . ?
O2 K3 B016 26.99(6) 5_676 3_675 ?
O2 K3 B016 122.13(6) 6_766 3_675 ?
O2 K3 B016 111.05(6) 4_556 3_675 ?
O2 K3 B016 111.05(6) 2_765 3_675 ?
O2 K3 B016 26.99(6) 3_675 3_675 ?
O2 K3 B016 122.13(6) . 3_675 ?
O2 K3 B016 111.05(6) 5_676 2_765 ?
O2 K3 B016 26.99(6) 6_766 2_765 ?
O2 K3 B016 122.13(6) 4_556 2_765 ?
O2 K3 B016 26.99(6) 2_765 2_765 ?
O2 K3 B016 122.13(7) 3_675 2_765 ?
O2 K3 B016 111.05(6) . 2_765 ?
B016 K3 B016 120.000(7) 3_675 2_765 ?
O2 K3 B016 122.13(7) 5_676 . ?
O2 K3 B016 111.05(7) 6_766 . ?
O2 K3 B016 26.99(6) 4_556 . ?
O2 K3 B016 122.13(7) 2_765 . ?
O2 K3 B016 111.05(7) 3_675 . ?
O2 K3 B016 26.99(6) . . ?
B016 K3 B016 120.000(2) 3_675 . ?
B016 K3 B016 120.000(2) 2_765 . ?
O2 K3 B012 156.69(14) 5_676 . ?
O2 K3 B012 101.16(13) 6_766 . ?
O2 K3 B012 69.80(11) 4_556 . ?
O2 K3 B012 81.10(13) 2_765 . ?
O2 K3 B012 108.80(11) 3_675 . ?
O2 K3 B012 20.93(13) . . ?
B016 K3 B012 134.11(10) 3_675 . ?
B016 K3 B012 91.25(12) 2_765 . ?
B016 K3 B012 44.12(10) . . ?
O2 K3 B012 20.93(13) 5_676 5_676 ?
O2 K3 B012 81.10(13) 6_766 5_676 ?
O2 K3 B012 108.79(11) 4_556 5_676 ?
O2 K3 B012 101.16(13) 2_765 5_676 ?
O2 K3 B012 69.80(11) 3_675 5_676 ?
O2 K3 B012 156.69(14) . 5_676 ?
B016 K3 B012 44.12(10) 3_675 5_676 ?
B016 K3 B012 91.25(12) 2_765 5_676 ?
B016 K3 B012 134.11(10) . 5_676 ?
B012 K3 B012 177.5(2) . 5_676 ?
O2 K3 B012 108.79(11) 5_676 6_766 ?
O2 K3 B012 20.93(13) 6_766 6_766 ?
O2 K3 B012 81.10(13) 4_556 6_766 ?
O2 K3 B012 69.80(11) 2_765 6_766 ?
O2 K3 B012 156.69(14) 3_675 6_766 ?
O2 K3 B012 101.16(13) . 6_766 ?
B016 K3 B012 134.11(10) 3_675 6_766 ?
B016 K3 B012 44.12(10) 2_765 6_766 ?
B016 K3 B012 91.25(13) . 6_766 ?
B012 K3 B012 91.8(2) . 6_766 ?
B012 K3 B012 90.01(10) 5_676 6_766 ?
O3 K4 O3 49.10(13) . 4_556 ?
O3 K4 O4 88.37(8) . 2_655 ?
O3 K4 O4 134.42(10) 4_556 2_655 ?
O3 K4 O4 134.42(10) . 5_566 ?
O3 K4 O4 88.37(8) 4_556 5_566 ?
O4 K4 O4 136.68(13) 2_655 5_566 ?
O3 K4 O11 109.92(11) . 6_666 ?
O3 K4 O11 69.43(10) 4_556 6_666 ?
O4 K4 O11 124.10(8) 2_655 6_666 ?
O4 K4 O11 56.20(8) 5_566 6_666 ?
O3 K4 O11 69.43(10) . 3_665 ?
O3 K4 O11 109.92(11) 4_556 3_665 ?
O4 K4 O11 56.20(8) 2_655 3_665 ?
O4 K4 O11 124.10(8) 5_566 3_665 ?
O11 K4 O11 179.33(19) 6_666 3_665 ?
O3 K4 B014 23.63(9) . . ?
O3 K4 B014 65.68(11) 4_556 . ?
O4 K4 B014 68.92(10) 2_655 . ?
O4 K4 B014 153.97(11) 5_566 . ?
O11 K4 B014 109.10(11) 6_666 . ?
O11 K4 B014 70.39(11) 3_665 . ?
O3 K4 B014 65.68(11) . 4_556 ?
O3 K4 B014 23.63(9) 4_556 4_556 ?
O4 K4 B014 153.97(11) 2_655 4_556 ?
O4 K4 B014 68.92(10) 5_566 4_556 ?
O11 K4 B014 70.39(11) 6_666 4_556 ?
O11 K4 B014 109.09(11) 3_665 4_556 ?
B014 K4 B014 86.23(16) . 4_556 ?
O3 K4 O14 83.87(10) . 3_665 ?
O3 K4 O14 94.72(11) 4_556 3_665 ?
O4 K4 O14 96.16(8) 2_655 3_665 ?
O4 K4 O14 84.41(7) 5_566 3_665 ?
O11 K4 O14 136.73(6) 6_666 3_665 ?
O11 K4 O14 43.26(6) 3_665 3_665 ?
B014 K4 O14 99.11(10) . 3_665 ?
B014 K4 O14 79.74(11) 4_556 3_665 ?
O3 K4 O14 94.71(11) . 6_666 ?
O3 K4 O14 83.87(10) 4_556 6_666 ?
O4 K4 O14 84.41(7) 2_655 6_666 ?
O4 K4 O14 96.16(8) 5_566 6_666 ?
O11 K4 O14 43.26(6) 6_666 6_666 ?
O11 K4 O14 136.73(6) 3_665 6_666 ?
B014 K4 O14 79.74(11) . 6_666 ?
B014 K4 O14 99.12(10) 4_556 6_666 ?
O14 K4 O14 178.46(19) 3_665 6_666 ?
O3 K4 B016 24.55(6) . . ?
O3 K4 B016 24.55(6) 4_556 . ?
O4 K4 B016 111.66(6) 2_655 . ?
O4 K4 B016 111.66(6) 5_566 . ?
O11 K4 B016 89.67(9) 6_666 . ?
O11 K4 B016 89.67(9) 3_665 . ?
B014 K4 B016 43.11(8) . . ?
B014 K4 B016 43.11(8) 4_556 . ?
O14 K4 B016 89.23(9) 3_665 . ?
O14 K4 B016 89.23(9) 6_666 . ?
O3 K4 B019 68.17(10) . 3_665 ?
O3 K4 B019 96.15(10) 4_556 3_665 ?
O4 K4 B019 78.32(9) 2_655 3_665 ?
O4 K4 B019 108.05(9) 5_566 3_665 ?
O11 K4 B019 157.56(9) 6_666 3_665 ?
O11 K4 B019 22.18(8) 3_665 3_665 ?
B014 K4 B019 78.27(11) . 3_665 ?
B014 K4 B019 89.47(11) 4_556 3_665 ?
O14 K4 B019 23.66(8) 3_665 3_665 ?
O14 K4 B019 155.78(9) 6_666 3_665 ?
B016 K4 B019 81.63(8) . 3_665 ?
O12 K5 O12 106.92(7) 2_655 3_665 ?
O12 K5 O12 106.91(7) 2_655 . ?
O12 K5 O12 106.91(7) 3_665 . ?
O12 K5 O18 52.63(8) 2_655 2_655 ?
O12 K5 O18 125.76(9) 3_665 2_655 ?
O12 K5 O18 126.47(9) . 2_655 ?
O12 K5 O18 126.47(9) 2_655 3_665 ?
O12 K5 O18 52.63(8) 3_665 3_665 ?
O12 K5 O18 125.76(9) . 3_665 ?
O18 K5 O18 96.25(8) 2_655 3_665 ?
O12 K5 O18 125.76(9) 2_655 . ?
O12 K5 O18 126.47(9) 3_665 . ?
O12 K5 O18 52.63(8) . . ?
O18 K5 O18 96.25(8) 2_655 . ?
O18 K5 O18 96.24(8) 3_665 . ?
O12 K5 B019 25.07(10) 2_655 2_655 ?
O12 K5 B019 82.02(10) 3_665 2_655 ?
O12 K5 B019 112.55(11) . 2_655 ?
O18 K5 B019 70.38(10) 2_655 2_655 ?
O18 K5 B019 112.46(10) 3_665 2_655 ?
O18 K5 B019 149.11(10) . 2_655 ?
O12 K5 B019 82.02(10) 2_655 . ?
O12 K5 B019 112.55(11) 3_665 . ?
O12 K5 B019 25.07(10) . . ?
O18 K5 B019 112.46(10) 2_655 . ?
O18 K5 B019 149.11(10) 3_665 . ?
O18 K5 B019 70.38(10) . . ?
B019 K5 B019 88.70(12) 2_655 . ?
O12 K5 B019 112.55(11) 2_655 3_665 ?
O12 K5 B019 25.07(10) 3_665 3_665 ?
O12 K5 B019 82.02(10) . 3_665 ?
O18 K5 B019 149.11(10) 2_655 3_665 ?
O18 K5 B019 70.38(10) 3_665 3_665 ?
O18 K5 B019 112.46(10) . 3_665 ?
B019 K5 B019 88.70(12) 2_655 3_665 ?
B019 K5 B019 88.70(12) . 3_665 ?
O12 K5 B015 25.85(10) 2_655 2_655 ?
O12 K5 B015 118.78(10) 3_665 2_655 ?
O12 K5 B015 119.68(10) . 2_655 ?
O18 K5 B015 26.78(10) 2_655 2_655 ?
O18 K5 B015 113.14(11) 3_665 2_655 ?
O18 K5 B015 113.26(10) . 2_655 ?
B019 K5 B015 45.62(11) 2_655 2_655 ?
B019 K5 B015 97.76(11) . 2_655 ?
B019 K5 B015 133.29(12) 3_665 2_655 ?
O12 K5 B015 119.68(11) 2_655 3_665 ?
O12 K5 B015 25.85(10) 3_665 3_665 ?
O12 K5 B015 118.78(10) . 3_665 ?
O18 K5 B015 113.26(10) 2_655 3_665 ?
O18 K5 B015 26.78(10) 3_665 3_665 ?
O18 K5 B015 113.14(10) . 3_665 ?
B019 K5 B015 97.76(12) 2_655 3_665 ?
B019 K5 B015 133.29(12) . 3_665 ?
B019 K5 B015 45.62(11) 3_665 3_665 ?
B015 K5 B015 119.54(2) 2_655 3_665 ?
O12 K5 B015 118.78(10) 2_655 . ?
O12 K5 B015 119.68(11) 3_665 . ?
O12 K5 B015 25.85(10) . . ?
O18 K5 B015 113.14(11) 2_655 . ?
O18 K5 B015 113.26(11) 3_665 . ?
O18 K5 B015 26.78(10) . . ?
B019 K5 B015 133.29(12) 2_655 . ?
B019 K5 B015 45.62(11) . . ?
B019 K5 B015 97.76(12) 3_665 . ?
B015 K5 B015 119.54(2) 2_655 . ?
B015 K5 B015 119.54(2) 3_665 . ?
O8 K6 O18 101.63(9) . . ?
O8 K6 O13 86.09(8) . . ?
O18 K6 O13 50.40(8) . . ?
O8 K6 O9 73.40(8) . 3_655 ?
O18 K6 O9 134.94(8) . 3_655 ?
O13 K6 O9 84.58(8) . 3_655 ?
O8 K6 O7 50.18(8) . 12_556 ?
O18 K6 O7 85.97(8) . 12_556 ?
O13 K6 O7 111.84(9) . 12_556 ?
O9 K6 O7 117.70(8) 3_655 12_556 ?
O8 K6 O19 129.35(8) . 2_655 ?
O18 K6 O19 71.45(8) . 2_655 ?
O13 K6 O19 118.09(8) . 2_655 ?
O9 K6 O19 145.91(8) 3_655 2_655 ?
O7 K6 O19 79.17(8) 12_556 2_655 ?
O8 K6 O20 156.16(8) . 2_655 ?
O18 K6 O20 97.59(8) . 2_655 ?
O13 K6 O20 117.24(8) . 2_655 ?
O9 K6 O20 102.45(8) 3_655 2_655 ?
O7 K6 O20 118.14(8) 12_556 2_655 ?
O19 K6 O20 45.65(7) 2_655 2_655 ?
O8 K6 B017 153.69(10) . 2_655 ?
O18 K6 B017 75.31(10) . 2_655 ?
O13 K6 B017 109.67(10) . 2_655 ?
O9 K6 B017 127.44(10) 3_655 2_655 ?
O7 K6 B017 103.61(10) 12_556 2_655 ?
O19 K6 B017 24.51(9) 2_655 2_655 ?
O20 K6 B017 25.57(9) 2_655 2_655 ?
O8 K6 O10 98.62(8) . 3_655 ?
O18 K6 O10 157.77(8) . 3_655 ?
O13 K6 O10 122.76(8) . 3_655 ?
O9 K6 O10 44.50(7) 3_655 3_655 ?
O7 K6 O10 114.33(8) 12_556 3_655 ?
O19 K6 O10 102.30(8) 2_655 3_655 ?
O20 K6 O10 65.55(7) 2_655 3_655 ?
B017 K6 O10 90.42(9) 2_655 3_655 ?
O8 K6 B018 77.65(9) . 3_655 ?
O18 K6 B018 158.08(10) . 3_655 ?
O13 K6 B018 107.99(10) . 3_655 ?
O9 K6 B018 23.49(9) 3_655 3_655 ?
O7 K6 B018 108.82(10) 12_556 3_655 ?
O19 K6 B018 126.14(10) 2_655 3_655 ?
O20 K6 B018 89.68(9) 2_655 3_655 ?
B017 K6 B018 114.94(11) 2_655 3_655 ?
O10 K6 B018 24.73(9) 3_655 3_655 ?
O8 K6 B013 24.70(9) . . ?
O18 K6 B013 95.22(12) . . ?
O13 K6 B013 100.28(7) . . ?
O9 K6 B013 94.86(12) 3_655 . ?
O7 K6 B013 25.52(10) 12_556 . ?
O19 K6 B013 104.66(10) 2_655 . ?
O20 K6 B013 139.69(6) 2_655 . ?
B017 K6 B013 129.01(11) 2_655 . ?
O10 K6 B013 107.01(11) 3_655 . ?
B018 K6 B013 92.42(13) 3_655 . ?
O8 K6 B015 94.90(11) . . ?
O18 K6 B015 25.53(10) . . ?
O13 K6 B015 24.90(10) . . ?
O9 K6 B015 109.41(10) 3_655 . ?
O7 K6 B015 100.46(10) 12_556 . ?
O19 K6 B015 94.84(10) 2_655 . ?
O20 K6 B015 108.40(10) 2_655 . ?
B017 K6 B015 92.27(12) 2_655 . ?
O10 K6 B015 143.38(10) 3_655 . ?
B018 K6 B015 132.70(11) 3_655 . ?
B013 K6 B015 99.41(11) . . ?
O8 K7 O8 101.91(7) . 2_545 ?
O8 K7 O8 101.91(7) . 3_655 ?
O8 K7 O8 101.91(7) 2_545 3_655 ?
O8 K7 O8 126.50(12) . 10_546 ?
O8 K7 O8 126.94(11) 2_545 10_546 ?
O8 K7 O8 52.52(11) 3_655 10_546 ?
O8 K7 O8 126.93(12) . 11_446 ?
O8 K7 O8 52.52(11) 2_545 11_446 ?
O8 K7 O8 126.50(11) 3_655 11_446 ?
O8 K7 O8 101.91(7) 10_546 11_446 ?
O8 K7 O8 52.52(11) . 12_556 ?
O8 K7 O8 126.50(11) 2_545 12_556 ?
O8 K7 O8 126.94(12) 3_655 12_556 ?
O8 K7 O8 101.91(7) 10_546 12_556 ?
O8 K7 O8 101.91(7) 11_446 12_556 ?
O8 K7 B013 116.75(6) . 2_545 ?
O8 K7 B013 26.25(6) 2_545 2_545 ?
O8 K7 B013 116.53(6) 3_655 2_545 ?
O8 K7 B013 116.75(6) 10_546 2_545 ?
O8 K7 B013 26.26(6) 11_446 2_545 ?
O8 K7 B013 116.53(6) 12_556 2_545 ?
O8 K7 B013 26.25(5) . . ?
O8 K7 B013 116.53(6) 2_545 . ?
O8 K7 B013 116.75(6) 3_655 . ?
O8 K7 B013 116.53(6) 10_546 . ?
O8 K7 B013 116.75(6) 11_446 . ?
O8 K7 B013 26.26(5) 12_556 . ?
B013 K7 B013 120.001(2) 2_545 . ?
O8 K7 B013 116.53(6) . 3_655 ?
O8 K7 B013 116.75(6) 2_545 3_655 ?
O8 K7 B013 26.25(5) 3_655 3_655 ?
O8 K7 B013 26.26(5) 10_546 3_655 ?
O8 K7 B013 116.53(6) 11_446 3_655 ?
O8 K7 B013 116.75(6) 12_556 3_655 ?
B013 K7 B013 119.998(2) 2_545 3_655 ?
B013 K7 B013 120.001(6) . 3_655 ?
O8 K7 B018 23.81(9) . . ?
O8 K7 B018 78.12(9) 2_545 . ?
O8 K7 B018 106.01(9) 3_655 . ?
O8 K7 B018 146.86(10) 10_546 . ?
O8 K7 B018 111.13(9) 11_446 . ?
O8 K7 B018 69.34(9) 12_556 . ?
B013 K7 B018 94.94(7) 2_545 . ?
B013 K7 B018 45.02(7) . . ?
B013 K7 B018 128.36(7) 3_655 . ?
O8 K7 B018 146.85(9) . 10_546 ?
O8 K7 B018 111.13(9) 2_545 10_546 ?
O8 K7 B018 69.34(9) 3_655 10_546 ?
O8 K7 B018 23.81(9) 10_546 10_546 ?
O8 K7 B018 78.12(9) 11_446 10_546 ?
O8 K7 B018 106.01(9) 12_556 10_546 ?
B013 K7 B018 94.95(7) 2_545 10_546 ?
B013 K7 B018 128.36(7) . 10_546 ?
B013 K7 B018 45.03(7) 3_655 10_546 ?
B018 K7 B018 170.11(15) . 10_546 ?
O8 K7 B018 106.02(9) . 2_545 ?
O8 K7 B018 23.81(9) 2_545 2_545 ?
O8 K7 B018 78.12(9) 3_655 2_545 ?
O8 K7 B018 111.13(9) 10_546 2_545 ?
O8 K7 B018 69.34(9) 11_446 2_545 ?
O8 K7 B018 146.86(9) 12_556 2_545 ?
B013 K7 B018 45.02(7) 2_545 2_545 ?
B013 K7 B018 128.36(7) . 2_545 ?
B013 K7 B018 94.94(7) 3_655 2_545 ?
B018 K7 B018 83.81(11) . 2_545 ?
B018 K7 B018 103.28(15) 10_546 2_545 ?
O19 K8 O19 175.05(14) . 12_556 ?
O19 K8 O20 129.39(8) . 12_556 ?
O19 K8 O20 50.27(8) 12_556 12_556 ?
O19 K8 O20 50.28(8) . . ?
O19 K8 O20 129.39(8) 12_556 . ?
O20 K8 O20 173.99(15) 12_556 . ?
O19 K8 O7 72.86(8) . 12_556 ?
O19 K8 O7 111.90(9) 12_556 12_556 ?
O20 K8 O7 93.73(9) 12_556 12_556 ?
O20 K8 O7 91.72(9) . 12_556 ?
O19 K8 O7 111.91(9) . . ?
O19 K8 O7 72.86(8) 12_556 . ?
O20 K8 O7 91.72(9) 12_556 . ?
O20 K8 O7 93.74(9) . . ?
O7 K8 O7 49.67(11) 12_556 . ?
O19 K8 B017 155.14(10) . 12_556 ?
O19 K8 B017 26.21(9) 12_556 12_556 ?
O20 K8 B017 27.50(10) 12_556 12_556 ?
O20 K8 B017 154.07(10) . 12_556 ?
O7 K8 B017 95.18(12) 12_556 12_556 ?
O7 K8 B017 72.34(11) . 12_556 ?
O19 K8 B017 26.21(10) . . ?
O19 K8 B017 155.14(10) 12_556 . ?
O20 K8 B017 154.07(10) 12_556 . ?
O20 K8 B017 27.50(10) . . ?
O7 K8 B017 72.34(11) 12_556 . ?
O7 K8 B017 95.18(12) . . ?
B017 K8 B017 166.5(2) 12_556 . ?
O19 K8 B010 74.78(10) . 12_556 ?
O19 K8 B010 109.00(10) 12_556 12_556 ?
O20 K8 B010 75.70(10) 12_556 12_556 ?
O20 K8 B010 108.89(10) . 12_556 ?
O7 K8 B010 23.29(9) 12_556 12_556 ?
O7 K8 B010 65.87(10) . 12_556 ?
B017 K8 B010 85.74(12) 12_556 12_556 ?
B017 K8 B010 84.41(12) . 12_556 ?
O19 K8 B010 109.00(10) . . ?
O19 K8 B010 74.79(10) 12_556 . ?
O20 K8 B010 108.89(10) 12_556 . ?
O20 K8 B010 75.70(10) . . ?
O7 K8 B010 65.87(10) 12_556 . ?
O7 K8 B010 23.29(9) . . ?
B017 K8 B010 84.41(12) 12_556 . ?
B017 K8 B010 85.74(12) . . ?
B010 K8 B010 86.01(15) 12_556 . ?
O19 K8 O6 119.50(7) . 2 ?
O19 K8 O6 58.51(7) 12_556 2 ?
O20 K8 O6 105.31(7) 12_556 2 ?
O20 K8 O6 72.51(7) . 2 ?
O7 K8 O6 133.25(8) 12_556 2 ?
O7 K8 O6 86.83(7) . 2 ?
B017 K8 O6 84.70(9) 12_556 2 ?
B017 K8 O6 100.01(9) . 2 ?
B010 K8 O6 152.67(9) 12_556 2 ?
B010 K8 O6 67.62(9) . 2 ?
O19 K8 O6 58.51(7) . 10_556 ?
O19 K8 O6 119.50(7) 12_556 10_556 ?
O20 K8 O6 72.51(7) 12_556 10_556 ?
O20 K8 O6 105.32(7) . 10_556 ?
O7 K8 O6 86.83(7) 12_556 10_556 ?
O7 K8 O6 133.25(8) . 10_556 ?
B017 K8 O6 100.00(9) 12_556 10_556 ?
B017 K8 O6 84.71(9) . 10_556 ?
B010 K8 O6 67.61(9) 12_556 10_556 ?
B010 K8 O6 152.67(9) . 10_556 ?
O6 K8 O6 139.39(10) 2 10_556 ?
B012 O2 B016 125.0(3) . . ?
B012 O2 K3 115.3(3) . . ?
B016 O2 K3 97.9(3) . . ?
B012 O2 K1 112.3(3) . 3_675 ?
B016 O2 K1 94.21(16) . 3_675 ?
K3 O2 K1 109.52(9) . 3_675 ?
B014 O3 B016 124.8(3) . . ?
B014 O3 K1 99.8(3) . 6_766 ?
B016 O3 K1 108.8(2) . 6_766 ?
B014 O3 K4 99.1(3) . . ?
B016 O3 K4 101.1(3) . . ?
K1 O3 K4 125.22(11) 6_766 . ?
B014 O4 Sc1 139.8(3) . . ?
B014 O4 Ba2 108.6(3) . . ?
Sc1 O4 Ba2 94.82(10) . . ?
B014 O4 K4 103.6(3) . 3_665 ?
Sc1 O4 K4 101.28(11) . 3_665 ?
Ba2 O4 K4 104.62(10) . 3_665 ?
B014 O5 B012 123.0(4) . . ?
B010 O6 Sc3 134.0(2) . . ?
B010 O6 Sc4 132.5(2) . 10_446 ?
Sc3 O6 Sc4 91.40(9) . 10_446 ?
B010 O6 K8 93.3(3) . 3 ?
Sc3 O6 K8 107.21(14) . 3 ?
Sc4 O6 K8 83.33(11) 10_446 3 ?
B010 O7 B013 123.9(3) . . ?
B010 O7 K8 101.0(2) . . ?
B013 O7 K8 100.8(3) . . ?
B010 O7 K6 113.2(2) . 12_556 ?
B013 O7 K6 96.94(18) . 12_556 ?
K8 O7 K6 122.17(9) . 12_556 ?
B018 O8 B013 124.8(3) . . ?
B018 O8 K7 103.8(2) . . ?
B013 O8 K7 99.3(2) . . ?
B018 O8 K6 110.4(2) . . ?
B013 O8 K6 104.63(16) . . ?
K7 O8 K6 113.65(10) . . ?
B018 O9 Sc2 144.7(3) . . ?
B018 O9 K2 92.2(2) . 6_656 ?
Sc2 O9 K2 104.95(10) . 6_656 ?
B018 O9 K6 96.7(2) . 2_545 ?
Sc2 O9 K6 113.06(11) . 2_545 ?
K2 O9 K6 91.50(9) 6_656 2_545 ?
B010 O10 B018 122.0(3) . . ?
B010 O10 K2 139.1(3) . 6_656 ?
B018 O10 K2 84.0(2) . 6_656 ?
B010 O10 K6 131.1(3) . 2_545 ?
B018 O10 K6 78.8(2) . 2_545 ?
K2 O10 K6 81.06(8) 6_656 2_545 ?
B019 O11 Sc1 147.9(3) . . ?
B019 O11 K1 100.0(3) . 4_546 ?
Sc1 O11 K1 104.91(14) . 4_546 ?
B019 O11 K4 99.6(2) . 2_655 ?
Sc1 O11 K4 100.81(9) . 2_655 ?
K1 O11 K4 88.76(10) 4_546 2_655 ?
B019 O11 K5 70.9(2) . . ?
Sc1 O11 K5 88.65(9) . . ?
K1 O11 K5 90.79(9) 4_546 . ?
K4 O11 K5 170.32(9) 2_655 . ?
B019 O12 B015 125.0(3) . . ?
B019 O12 K5 99.6(2) . . ?
B015 O12 K5 101.0(2) . . ?
B019 O12 K1 105.0(2) . 5_566 ?
B015 O12 K1 112.4(2) . 5_566 ?
K5 O12 K1 113.02(10) . 5_566 ?
B011 O13 B015 124.8(3) . . ?
B011 O13 K2 99.7(2) . 6_656 ?
B015 O13 K2 102.7(2) . 6_656 ?
B011 O13 K6 105.3(2) . . ?
B015 O13 K6 100.9(2) . . ?
K2 O13 K6 125.87(10) 6_656 . ?
B019 O14 B011 121.8(3) . . ?
B019 O14 K1 78.4(2) . 4_546 ?
B011 O14 K1 133.2(3) . 4_546 ?
B019 O14 K4 82.4(2) . 2_655 ?
B011 O14 K4 142.8(3) . 2_655 ?
K1 O14 K4 75.24(8) 4_546 2_655 ?
B011 O15 Sc2 138.3(3) . . ?
B011 O15 Ba2 119.9(3) . 4_546 ?
Sc2 O15 Ba2 93.77(9) . 4_546 ?
B011 O15 K2 101.8(3) . 4_546 ?
Sc2 O15 K2 90.13(12) . 4_546 ?
Ba2 O15 K2 106.23(12) 4_546 4_546 ?
B00Z O16 Sc3 137.8(3) . . ?
B00Z O16 Ba1 119.4(2) . 4_446 ?
Sc3 O16 Ba1 91.67(9) . 4_446 ?
B00Z O16 K2 97.3(3) . 5_566 ?
Sc3 O16 K2 115.99(11) . 5_566 ?
Ba1 O16 K2 81.94(7) 4_446 5_566 ?
B00Z O17 B015 124.3(3) . . ?
B00Z O17 K2 109.7(3) . 6_656 ?
B015 O17 K2 98.0(2) . 6_656 ?
B00Z O17 K1 115.6(3) . 5_566 ?
B015 O17 K1 91.5(2) . 5_566 ?
K2 O17 K1 116.25(9) 6_656 5_566 ?
B017 O18 B015 124.3(3) . . ?
B017 O18 K5 107.7(3) . . ?
B015 O18 K5 98.3(2) . . ?
B017 O18 K6 111.0(2) . . ?
B015 O18 K6 101.0(2) . . ?
K5 O18 K6 114.28(10) . . ?
B017 O19 Sc4 144.7(3) . . ?
B017 O19 K8 91.5(2) . . ?
Sc4 O19 K8 108.27(11) . . ?
B017 O19 K6 91.1(2) . 3_665 ?
Sc4 O19 K6 116.45(11) . 3_665 ?
K8 O19 K6 91.78(9) . 3_665 ?
B00Z O20 B017 122.3(3) . . ?
B00Z O20 K8 132.9(2) . . ?
B017 O20 K8 85.7(2) . . ?
B00Z O20 K6 130.3(3) . 3_665 ?
B017 O20 K6 83.0(2) . 3_665 ?
K8 O20 K6 86.21(8) . 3_665 ?
O16 B00Z O17 121.3(4) . . ?
O16 B00Z O20 120.4(4) . . ?
O17 B00Z O20 118.4(3) . . ?
O6 B010 O7 119.9(4) . . ?
O6 B010 O10 121.6(4) . . ?
O7 B010 O10 118.5(3) . . ?
O6 B010 K8 82.7(3) . . ?
O7 B010 K8 55.67(19) . . ?
O10 B010 K8 133.8(3) . . ?
O15 B011 O13 121.3(4) . . ?
O15 B011 O14 120.6(4) . . ?
O13 B011 O14 118.1(3) . . ?
O15 B011 K2 86.9(3) . 6_656 ?
O13 B011 K2 56.2(2) . 6_656 ?
O14 B011 K2 128.6(3) . 6_656 ?
O15 B011 K6 95.5(2) . . ?
O13 B011 K6 51.9(2) . . ?
O14 B011 K6 121.0(3) . . ?
K2 B011 K6 95.17(11) 6_656 . ?
O1 B012 O2 124.4(4) . . ?
O1 B012 O5 118.8(5) . . ?
O2 B012 O5 116.8(4) . . ?
O1 B012 K1 52.0(3) . . ?
O2 B012 K1 131.8(3) . . ?
O5 B012 K1 88.0(4) . . ?
O1 B012 K2 46.78(19) . . ?
O2 B012 K2 139.0(4) . . ?
O5 B012 K2 86.2(2) . . ?
K1 B012 K2 78.64(13) . . ?
O1 B012 K3 97.1(2) . . ?
O2 B012 K3 43.8(2) . . ?
O5 B012 K3 129.8(3) . . ?
K1 B012 K3 88.22(14) . . ?
K2 B012 K3 141.43(13) . . ?
O8 B013 O8 108.8(5) . 12_556 ?
O8 B013 O7 111.58(15) . . ?
O8 B013 O7 108.10(16) 12_556 . ?
O8 B013 O7 108.12(16) . 12_556 ?
O8 B013 O7 111.57(15) 12_556 12_556 ?
O7 B013 O7 108.7(5) . 12_556 ?
O8 B013 K7 54.4(2) . . ?
O8 B013 K7 54.4(2) 12_556 . ?
O7 B013 K7 125.6(2) . . ?
O7 B013 K7 125.7(2) 12_556 . ?
O8 B013 K6 50.67(11) . . ?
O8 B013 K6 122.9(2) 12_556 . ?
O7 B013 K6 128.8(2) . . ?
O7 B013 K6 57.55(12) 12_556 . ?
K7 B013 K6 85.55(11) . . ?
O8 B013 K6 122.9(2) . 12_556 ?
O8 B013 K6 50.66(11) 12_556 12_556 ?
O7 B013 K6 57.54(12) . 12_556 ?
O7 B013 K6 128.8(2) 12_556 12_556 ?
K7 B013 K6 85.55(11) . 12_556 ?
K6 B013 K6 171.1(2) . 12_556 ?
O8 B013 K8 125.6(2) . . ?
O8 B013 K8 125.6(2) 12_556 . ?
O7 B013 K8 54.4(2) . . ?
O7 B013 K8 54.3(2) 12_556 . ?
K7 B013 K8 180.0 . . ?
K6 B013 K8 94.45(11) . . ?
K6 B013 K8 94.45(11) 12_556 . ?
O4 B014 O3 123.6(4) . . ?
O4 B014 O5 118.2(4) . . ?
O3 B014 O5 118.1(4) . . ?
O4 B014 K1 88.4(3) . 6_766 ?
O3 B014 K1 56.1(2) . 6_766 ?
O5 B014 K1 129.3(3) . 6_766 ?
O4 B014 K4 91.8(3) . . ?
O3 B014 K4 57.3(3) . . ?
O5 B014 K4 121.6(4) . . ?
K1 B014 K4 97.56(13) 6_766 . ?
O4 B014 Ba2 49.7(2) . . ?
O3 B014 Ba2 140.8(4) . . ?
O5 B014 Ba2 81.6(2) . . ?
K1 B014 Ba2 138.04(15) 6_766 . ?
K4 B014 Ba2 83.47(12) . . ?
O4 B014 K4 54.9(3) . 3_665 ?
O3 B014 K4 129.8(3) . 3_665 ?
O5 B014 K4 86.9(4) . 3_665 ?
K1 B014 K4 74.22(12) 6_766 3_665 ?
K4 B014 K4 145.20(14) . 3_665 ?
Ba2 B014 K4 81.36(12) . 3_665 ?
O12 B015 O13 111.8(3) . . ?
O12 B015 O17 108.7(3) . . ?
O13 B015 O17 109.4(4) . . ?
O12 B015 O18 108.0(3) . . ?
O13 B015 O18 107.6(3) . . ?
O17 B015 O18 111.4(3) . . ?
O12 B015 K5 53.11(19) . . ?
O13 B015 K5 124.2(3) . . ?
O17 B015 K5 126.5(3) . . ?
O18 B015 K5 54.92(19) . . ?
O12 B015 K6 122.8(3) . . ?
O13 B015 K6 54.16(19) . . ?
O17 B015 K6 128.5(3) . . ?
O18 B015 K6 53.51(18) . . ?
K5 B015 K6 87.44(11) . . ?
O12 B015 K2 121.3(3) . 6_656 ?
O13 B015 K2 52.8(2) . 6_656 ?
O17 B015 K2 56.9(2) . 6_656 ?
O18 B015 K2 130.6(3) . 6_656 ?
K5 B015 K2 173.47(16) . 6_656 ?
K6 B015 K2 93.98(12) . 6_656 ?
O12 B015 K1 45.02(18) . 5_566 ?
O13 B015 K1 127.7(3) . 5_566 ?
O17 B015 K1 63.7(2) . 5_566 ?
O18 B015 K1 123.5(3) . 5_566 ?
K5 B015 K1 82.24(11) . 5_566 ?
K6 B015 K1 167.62(16) . 5_566 ?
K2 B015 K1 95.54(12) 6_656 5_566 ?
O3 B016 O3 108.6(5) . 4_556 ?
O3 B016 O2 108.01(17) . 4_556 ?
O3 B016 O2 110.99(16) 4_556 4_556 ?
O3 B016 O2 110.99(16) . . ?
O3 B016 O2 108.00(17) 4_556 . ?
O2 B016 O2 110.3(5) 4_556 . ?
O3 B016 K3 125.7(3) . . ?
O3 B016 K3 125.7(3) 4_556 . ?
O2 B016 K3 55.1(3) 4_556 . ?
O2 B016 K3 55.1(3) . . ?
O3 B016 K4 54.3(3) . . ?
O3 B016 K4 54.3(3) 4_556 . ?
O2 B016 K4 124.9(3) 4_556 . ?
O2 B016 K4 124.9(3) . . ?
K3 B016 K4 180.0 . . ?
O3 B016 K1 48.03(15) . 6_766 ?
O3 B016 K1 134.3(3) 4_556 6_766 ?
O2 B016 K1 61.18(12) 4_556 6_766 ?
O2 B016 K1 117.0(2) . 6_766 ?
K3 B016 K1 88.56(12) . 6_766 ?
K4 B016 K1 91.44(12) . 6_766 ?
O3 B016 K1 134.3(3) . 3_675 ?
O3 B016 K1 48.03(15) 4_556 3_675 ?
O2 B016 K1 117.0(2) 4_556 3_675 ?
O2 B016 K1 61.18(12) . 3_675 ?
K3 B016 K1 88.56(12) . 3_675 ?
K4 B016 K1 91.44(12) . 3_675 ?
K1 B016 K1 177.1(2) 6_766 3_675 ?
O19 B017 O18 125.1(4) . . ?
O19 B017 O20 116.3(4) . . ?
O18 B017 O20 118.6(4) . . ?
O19 B017 K8 62.3(2) . . ?
O18 B017 K8 144.8(3) . . ?
O20 B017 K8 66.8(2) . . ?
O19 B017 K6 64.4(2) . 3_665 ?
O18 B017 K6 135.3(3) . 3_665 ?
O20 B017 K6 71.4(2) . 3_665 ?
K8 B017 K6 79.88(12) . 3_665 ?
O19 B017 K5 94.6(2) . . ?
O18 B017 K5 49.80(19) . . ?
O20 B017 K5 128.1(3) . . ?
K8 B017 K5 156.87(16) . . ?
K6 B017 K5 88.47(11) 3_665 . ?
O19 B017 K6 96.7(2) . . ?
O18 B017 K6 47.8(2) . . ?
O20 B017 K6 128.0(3) . . ?
K8 B017 K6 99.76(13) . . ?
K6 B017 K6 159.03(14) 3_665 . ?
K5 B017 K6 84.08(10) . . ?
O9 B018 O8 123.5(4) . . ?
O9 B018 O10 119.0(3) . . ?
O8 B018 O10 117.4(3) . . ?
O9 B018 K2 62.4(2) . 6_656 ?
O8 B018 K2 145.4(3) . 6_656 ?
O10 B018 K2 69.0(2) . 6_656 ?
O9 B018 K7 88.3(2) . . ?
O8 B018 K7 52.43(18) . . ?
O10 B018 K7 131.2(3) . . ?
K2 B018 K7 150.64(15) 6_656 . ?
O9 B018 K6 59.8(2) . 2_545 ?
O8 B018 K6 136.2(3) . 2_545 ?
O10 B018 K6 76.4(2) . 2_545 ?
K2 B018 K6 77.89(10) 6_656 2_545 ?
K7 B018 K6 86.33(10) . 2_545 ?
O9 B018 K6 96.9(2) . . ?
O8 B018 K6 47.68(18) . . ?
O10 B018 K6 126.3(3) . . ?
K2 B018 K6 99.73(12) 6_656 . ?
K7 B018 K6 84.32(9) . . ?
K6 B018 K6 155.08(14) 2_545 . ?
O11 B019 O12 122.2(4) . . ?
O11 B019 O14 120.0(4) . . ?
O12 B019 O14 117.7(4) . . ?
O11 B019 K5 85.9(2) . . ?
O12 B019 K5 55.31(19) . . ?
O14 B019 K5 130.2(3) . . ?
O11 B019 K1 90.0(3) . 5_566 ?
O12 B019 K1 51.36(19) . 5_566 ?
O14 B019 K1 130.5(3) . 5_566 ?
K5 B019 K1 86.42(11) . 5_566 ?
O11 B019 K1 57.1(2) . 4_546 ?
O12 B019 K1 139.4(3) . 4_546 ?
O14 B019 K1 77.4(3) . 4_546 ?
K5 B019 K1 85.59(10) . 4_546 ?
K1 B019 K1 146.61(15) 5_566 4_546 ?
O11 B019 K4 58.2(2) . 2_655 ?
O12 B019 K4 144.8(3) . 2_655 ?
O14 B019 K4 74.0(2) . 2_655 ?
K5 B019 K4 144.08(15) . 2_655 ?
K1 B019 K4 94.91(12) 5_566 2_655 ?
K1 B019 K4 73.70(10) 4_546 2_655 ?

loop_
_geom_bond_atom_site_label_1
_geom_bond_atom_site_label_2
_geom_bond_distance
_geom_bond_site_symmetry_2
_geom_bond_publ_flag
Ba1 O1 2.565(3) . ?
Ba1 O1 2.565(3) 2_765 ?
Ba1 O1 2.565(3) 3_675 ?
Ba1 O16 2.820(2) 5_666 ?
Ba1 O16 2.820(2) 4_666 ?
Ba1 O16 2.820(2) 6_666 ?
Ba1 Sc3 3.5342(10) 4_666 ?
Ba1 K2 3.9587(9) . ?
Ba1 K2 3.9587(9) 2_765 ?
Ba1 K2 3.9587(9) 3_675 ?
Ba1 K3 4.0998(4) . ?
Ba1 K1 4.2080(11) 2_765 ?
Ba2 O15 2.691(2) 5_556 ?
Ba2 O15 2.691(2) 4_656 ?
Ba2 O15 2.691(2) 6_666 ?
Ba2 O4 2.723(3) 2_655 ?
Ba2 O4 2.723(3) 3_665 ?
Ba2 O4 2.723(3) . ?
Ba2 B014 3.384(4) 3_665 ?
Ba2 B014 3.384(4) 2_655 ?
Ba2 B014 3.384(4) . ?
Ba2 Sc2 3.5626(11) 4_656 ?
Ba2 Sc1 3.5930(11) . ?
Ba2 K4 4.4899(2) 3_665 ?
Sc1 O11 2.088(2) 2_655 ?
Sc1 O11 2.088(2) 3_665 ?
Sc1 O11 2.088(2) . ?
Sc1 O4 2.127(3) . ?
Sc1 O4 2.127(3) 2_655 ?
Sc1 O4 2.127(3) 3_665 ?
Sc1 K5 3.9289(17) . ?
Sc1 K4 3.9582(3) 2_655 ?
Sc1 K4 3.9582(3) 3_665 ?
Sc1 K4 3.9582(3) . ?
Sc1 K1 3.9587(11) 4_546 ?
Sc2 O9 2.083(3) 3_655 ?
Sc2 O9 2.083(3) 2_545 ?
Sc2 O9 2.083(3) . ?
Sc2 O15 2.165(2) . ?
Sc2 O15 2.165(2) 2_545 ?
Sc2 O15 2.165(2) 3_655 ?
Sc2 K2 3.8436(9) 6_656 ?
Sc2 K2 3.8436(10) 5_556 ?
Sc2 K2 3.8436(10) 4_546 ?
Sc2 K7 4.1363(10) . ?
Sc2 K6 4.1625(10) . ?
Sc3 O16 2.049(3) 2 ?
Sc3 O16 2.049(3) 3 ?
Sc3 O16 2.049(3) . ?
Sc3 O6 2.157(2) . ?
Sc3 O6 2.157(2) 2 ?
Sc3 O6 2.157(2) 3 ?
Sc3 Sc4 3.1425(14) 10_446 ?
Sc4 O19 2.022(3) 2_655 ?
Sc4 O19 2.022(3) 3_665 ?
Sc4 O19 2.022(3) . ?
Sc4 O6 2.233(2) 11_556 ?
Sc4 O6 2.233(2) 12_556 ?
Sc4 O6 2.233(2) 10_556 ?
Sc4 K8 3.83843(19) 2_655 ?
Sc4 K8 3.8384(2) 3_665 ?
Sc4 K8 3.8385(2) . ?
Sc4 K6 4.2230(10) 2_655 ?
Sc4 K6 4.2230(10) 3_665 ?
K1 O12 2.680(3) 5_666 ?
K1 O1 2.684(3) . ?
K1 O3 2.770(3) 6_766 ?
K1 O11 2.869(4) 4_656 ?
K1 O2 3.098(3) 2_765 ?
K1 O17 3.141(3) 5_666 ?
K1 B012 3.287(7) . ?
K1 B014 3.289(5) 6_766 ?
K1 B019 3.314(4) 5_666 ?
K1 O14 3.350(4) 4_656 ?
K1 B019 3.364(5) 4_656 ?
K1 B015 3.503(5) 5_666 ?
O1 B012 1.320(5) . ?
O1 K2 2.642(3) . ?
K2 O9 2.738(3) 6_666 ?
K2 O13 2.800(3) 6_666 ?
K2 O10 2.897(3) 6_666 ?
K2 O17 2.901(3) 6_666 ?
K2 B018 3.087(4) 6_666 ?
K2 O15 3.171(4) 4_656 ?
K2 O16 3.201(3) 5_666 ?
K2 B011 3.323(4) 6_666 ?
K2 B012 3.364(4) . ?
K2 B015 3.429(5) 6_666 ?
K3 O2 2.662(3) 5_676 ?
K3 O2 2.662(3) 6_766 ?
K3 O2 2.662(3) 4_556 ?
K3 O2 2.662(3) 2_765 ?
K3 O2 2.662(3) 3_675 ?
K3 O2 2.662(3) . ?
K3 B016 3.214(7) 3_675 ?
K3 B016 3.214(7) 2_765 ?
K3 B016 3.214(8) . ?
K3 B012 3.479(4) . ?
K3 B012 3.479(4) 5_676 ?
K3 B012 3.479(4) 6_766 ?
K4 O3 2.863(4) . ?
K4 O3 2.863(4) 4_556 ?
K4 O4 2.948(3) 2_655 ?
K4 O4 2.948(3) 5_566 ?
K4 O11 2.994(3) 6_666 ?
K4 O11 2.994(3) 3_665 ?
K4 B014 3.360(6) . ?
K4 B014 3.360(6) 4_556 ?
K4 O14 3.368(3) 3_665 ?
K4 O14 3.368(3) 6_666 ?
K4 B016 3.460(8) . ?
K4 B019 3.473(5) 3_665 ?
K5 O12 2.669(3) 2_655 ?
K5 O12 2.669(3) 3_665 ?
K5 O12 2.669(3) . ?
K5 O18 2.709(3) 2_655 ?
K5 O18 2.709(3) 3_665 ?
K5 O18 2.709(3) . ?
K5 B019 3.201(4) 2_655 ?
K5 B019 3.201(5) . ?
K5 B019 3.201(4) 3_665 ?
K5 B015 3.276(5) 2_655 ?
K5 B015 3.276(5) 3_665 ?
K5 B015 3.276(5) . ?
K6 O8 2.709(3) . ?
K6 O18 2.782(3) . ?
K6 O13 2.806(3) . ?
K6 O9 2.879(3) 3_655 ?
K6 O7 2.881(3) 12_556 ?
K6 O19 2.914(3) 2_655 ?
K6 O20 3.086(3) 2_655 ?
K6 B017 3.232(5) 2_655 ?
K6 O10 3.280(4) 3_655 ?
K6 B018 3.310(4) 3_655 ?
K6 B013 3.3893(11) . ?
K6 B015 3.398(5) . ?
K7 O8 2.691(3) . ?
K7 O8 2.691(3) 2_545 ?
K7 O8 2.691(3) 3_655 ?
K7 O8 2.691(3) 10_546 ?
K7 O8 2.691(3) 11_446 ?
K7 O8 2.691(3) 12_556 ?
K7 B013 3.265(7) 2_545 ?
K7 B013 3.265(7) . ?
K7 B013 3.265(7) 3_655 ?
K7 B018 3.297(4) . ?
K7 B018 3.297(4) 10_546 ?
K7 B018 3.297(4) 2_545 ?
K8 O19 2.690(3) . ?
K8 O19 2.690(3) 12_556 ?
K8 O20 2.798(3) 12_556 ?
K8 O20 2.798(3) . ?
K8 O7 2.846(3) 12_556 ?
K8 O7 2.846(3) . ?
K8 B017 3.036(4) 12_556 ?
K8 B017 3.036(4) . ?
K8 B010 3.382(4) 12_556 ?
K8 B010 3.382(4) . ?
K8 O6 3.392(4) 2 ?
K8 O6 3.392(4) 10_556 ?
O2 B012 1.374(6) . ?
O2 B016 1.473(5) . ?
O3 B014 1.364(6) . ?
O3 B016 1.465(5) . ?
O4 B014 1.321(5) . ?
O5 B014 1.386(5) . ?
O5 B012 1.408(5) . ?
O6 B010 1.345(5) . ?
O7 B010 1.363(5) . ?
O7 B013 1.471(5) . ?
O8 B018 1.370(5) . ?
O8 B013 1.464(5) . ?
O9 B018 1.328(5) . ?
O10 B010 1.397(5) . ?
O10 B018 1.411(5) . ?
O11 B019 1.330(5) . ?
O12 B019 1.375(5) . ?
O12 B015 1.455(5) . ?
O13 B011 1.378(5) . ?
O13 B015 1.457(5) . ?
O14 B019 1.406(5) . ?
O14 B011 1.408(5) . ?
O15 B011 1.327(5) . ?
O16 B00Z 1.329(5) . ?
O17 B00Z 1.375(6) . ?
O17 B015 1.470(5) . ?
O18 B017 1.359(5) . ?
O18 B015 1.492(5) . ?
O19 B017 1.341(5) . ?
O20 B00Z 1.396(5) . ?
O20 B017 1.406(5) . ?
